data_1543077
loop_
_publ_author_name
'Joya, Khurram S.'
'Sinatra, Lutfan'
'AbdulHalim, Lina G.'
'Joshi, Chakra P.'
'Hedhili, M. N.'
'Bakr, Osman M.'
'Hussain, Irshad'

_publ_section_title
;
 Atomically monodisperse nickel nanoclusters as highly active
 electrocatalysts for water oxidation.
;
_journal_issue 18
_journal_name_full Nanoscale
_journal_page_first 9695
_journal_page_last 9703
_journal_paper_doi 10.1039/c6nr00709k
_journal_volume 8
_journal_year 2016
_chemical_formula_moiety 'C96 H108 Ni6 S12, 2(C H2 Cl2)'
_chemical_formula_sum 'C98 H112 Cl4 Ni6 S12'
_chemical_formula_weight 2168.65
_space_group_crystal_system triclinic
_space_group_IT_number 2
_space_group_name_Hall '-P 1'
_space_group_name_H-M_alt 'P -1'
_symmetry_space_group_name_Hall '-P 1'
_symmetry_space_group_name_H-M 'P -1'
_atom_sites_solution_hydrogens geom
_audit_creation_date 2015-08-19
_audit_creation_method
;
Olex2 1.2-dev
(compiled 2015.06.29 svn.r3191 for OlexSys, GUI svn.r3563)
;
_cell_angle_alpha 77.032(4)
_cell_angle_beta 82.429(4)
_cell_angle_gamma 89.334(4)
_cell_formula_units_Z 1
_cell_length_a 11.1685(11)
_cell_length_b 12.4485(12)
_cell_length_c 18.1823(18)
_cell_measurement_reflns_used 9894
_cell_measurement_temperature 100(2)
_cell_measurement_theta_max 66.54
_cell_measurement_theta_min 3.94
_cell_volume 2441.5(4)
_computing_cell_refinement 'SAINT v8.34A (Bruker, 2013)'
_computing_data_reduction 'SAINT v8.34A (Bruker, 2013)'
_computing_molecular_graphics 'Olex2 (Dolomanov et al., 2009)'
_computing_publication_material 'Olex2 (Dolomanov et al., 2009)'
_computing_structure_refinement 'ShelXL (Sheldrick, 2015)'
_computing_structure_solution 'ShelXS (Sheldrick, 2008)'
_diffrn_ambient_temperature 100.15
_diffrn_measured_fraction_theta_full 0.971
_diffrn_measured_fraction_theta_max 0.971
_diffrn_radiation_type CuK\a
_diffrn_radiation_wavelength 1.54178
_diffrn_reflns_av_R_equivalents 0.0304
_diffrn_reflns_av_unetI/netI 0.0348
_diffrn_reflns_Laue_measured_fraction_full 0.971
_diffrn_reflns_Laue_measured_fraction_max 0.971
_diffrn_reflns_limit_h_max 13
_diffrn_reflns_limit_h_min -11
_diffrn_reflns_limit_k_max 14
_diffrn_reflns_limit_k_min -14
_diffrn_reflns_limit_l_max 21
_diffrn_reflns_limit_l_min -21
_diffrn_reflns_number 23227
_diffrn_reflns_point_group_measured_fraction_full 0.971
_diffrn_reflns_point_group_measured_fraction_max 0.971
_diffrn_reflns_theta_full 66.751
_diffrn_reflns_theta_max 66.751
_diffrn_reflns_theta_min 2.516
_exptl_absorpt_coefficient_mu 4.999
_exptl_absorpt_correction_T_max 0.7528
_exptl_absorpt_correction_T_min 0.6187
_exptl_absorpt_correction_type none
_exptl_absorpt_process_details
;
SADABS-2014/5 (Bruker,2014/5) was used for absorption correction.
wR2(int) was 0.0886 before and 0.0437 after correction.
The Ratio of minimum to maximum transmission is 0.8219.
The \l/2 correction factor is 0.00150.
;
_exptl_crystal_colour black
_exptl_crystal_colour_primary black
_exptl_crystal_density_diffrn 1.475
_exptl_crystal_description irregular
_exptl_crystal_F_000 1128
_exptl_crystal_size_max 0.18
_exptl_crystal_size_mid 0.12
_exptl_crystal_size_min 0.09
_refine_diff_density_max 2.466
_refine_diff_density_min -2.985
_refine_diff_density_rms 0.117
_refine_ls_extinction_method none
_refine_ls_goodness_of_fit_ref 1.063
_refine_ls_hydrogen_treatment constr
_refine_ls_matrix_type full
_refine_ls_number_parameters 541
_refine_ls_number_reflns 8407
_refine_ls_number_restraints 15
_refine_ls_restrained_S_all 1.065
_refine_ls_R_factor_all 0.0564
_refine_ls_R_factor_gt 0.0520
_refine_ls_shift/su_max 0.001
_refine_ls_shift/su_mean 0.000
_refine_ls_structure_factor_coef Fsqd
_refine_ls_weighting_details 'w=1/[\s^2^(Fo^2^)+(0.0852P)^2^+7.2013P] where P=(Fo^2^+2Fc^2^)/3'
_refine_ls_weighting_scheme calc
_refine_ls_wR_factor_gt 0.1450
_refine_ls_wR_factor_ref 0.1519
_reflns_Friedel_coverage 0.000
_reflns_number_gt 7717
_reflns_number_total 8407
_reflns_threshold_expression 'I > 2\s(I)'
_cod_data_source_file c6nr00709k3.cif
_cod_data_source_block ni6_0m
_cod_depositor_comments 'Adding full bibliography for 1543077--1543078.cif.'
_cod_database_code 1543077
_shelx_space_group_comment
;
The symmetry employed for this shelxl refinement is uniquely defined
by the following loop, which should always be used as a source of
symmetry information in preference to the above space-group names.
They are only intended as comments.
;
_olex2_refinement_description
;
1. Fixed Uiso
 At 1.2 times of:
  All C(H) groups, All C(H,H) groups
2. Restrained distances
 Cl1_2-C1_2 = Cl2_2-C1_2
 1.771 with sigma of 0.01
 Cl1_2-Cl2_2
 2.916 with sigma of 0.03
 Cl1_1-C1_1 = Cl2_1-C1_1
 1.771 with sigma of 0.01
 Cl1_1-Cl2_1
 2.916 with sigma of 0.03
 Cl1_3-C1_3 = Cl2_3-C1_3
 1.771 with sigma of 0.01
 Cl1_3-Cl2_3
 2.916 with sigma of 0.03
3. Uiso/Uaniso restraints and constraints
Cl1_2 \\sim Cl2_2 \\sim C1_2: within 2A with sigma of 0.04 and sigma for
terminal atoms of 0.08
Cl1_1 \\sim Cl2_1 \\sim C1_1: within 2A with sigma of 0.04 and sigma for
terminal atoms of 0.08
Cl1_3 \\sim Cl2_3 \\sim C1_3: within 2A with sigma of 0.04 and sigma for
terminal atoms of 0.08
Cl2_1 \\sim Cl1_1 \\sim C1_1: within 2A with sigma of 0.0001 and sigma for
terminal atoms of 0.0002
Cl1_3 \\sim C1_3 \\sim Cl2_3: within 2A with sigma of 0.0001 and sigma for
terminal atoms of 0.0002
Cl2_2 \\sim Cl1_2 \\sim C1_2: within 2A with sigma of 0.0001 and sigma for
terminal atoms of 0.0002
4. Rigid body (RIGU) restrains
 Cl1_2, Cl2_2, C1_2
 with sigma for 1-2 distances of 0.004 and sigma for 1-3 distances of 0.004
 C1_2, Cl1_2, Cl2_2
 with sigma for 1-2 distances of 0.0001 and sigma for 1-3 distances of 0.0001
 Cl1_1, Cl2_1, C1_1
 with sigma for 1-2 distances of 0.004 and sigma for 1-3 distances of 0.004
 Cl1_3, Cl2_3, C1_3
 with sigma for 1-2 distances of 0.004 and sigma for 1-3 distances of 0.004
5. Others
 Fixed Sof: Cl1(0.15) Cl2(0.15) C1(0.15) H1A(0.15) H1B(0.15) Cl1(0.65)
 Cl2(0.65) C1(0.65) H1A(0.65) H1B(0.65) Cl1(0.2) Cl2(0.2) C1(0.2) H1A(0.2)
 H1B(0.2)
6.a Free rotating group:
 Cl1(Cl2,C1), Cl1(Cl2,C1), Cl1(Cl2,C1)
6.b Secondary CH2 refined with riding coordinates:
 C13(H13A,H13B), C14(H14A,H14B), C23(H23A,H23B), C27(H27A,H27B), C30(H30A,
 H30B), C33(H33A,H33B), C36(H36A,H36B), C38(H38A,H38B), C42(H42A,H42B),
 C47(H47A,H47B), C102(H10A,H10B), C101(H10C,H10D), C1(H1A,H1B), C1(H1A,H1B),
 C1(H1A,H1B)
6.c Aromatic/amide H refined with riding coordinates:
 C12(H12), C17(H17), C18(H18), C19(H19), C20(H20), C21(H21), C24(H24),
 C25(H25), C29(H29), C31(H31), C32(H32), C34(H34), C35(H35), C37(H37), C39(H39),
  C40(H40), C41(H41), C43(H43), C44(H44), C45(H45), C46(H46), C48(H48),
 C49(H49), C51(H51), C52(H52), C53(H53), C57(H57), C59(H59), C69(H69), C77(H77)
;
_shelx_shelxl_version_number 2014/7
_olex2_submission_special_instructions 'No special instructions were received'

loop_
_space_group_symop_operation_xyz
'x, y, z'
'-x, -y, -z'

loop_
_atom_site_label
_atom_site_type_symbol
_atom_site_fract_x
_atom_site_fract_y
_atom_site_fract_z
_atom_site_U_iso_or_equiv
_atom_site_adp_type
_atom_site_occupancy
_atom_site_site_symmetry_order
_atom_site_calc_flag
_atom_site_refinement_flags_posn
_atom_site_refinement_flags_adp
_atom_site_refinement_flags_occupancy
_atom_site_disorder_assembly
_atom_site_disorder_group
Ni1 Ni 0.05194(5) 0.21610(5) 0.48920(3) 0.01443(16) Uani 1 1 d . . . . .
Ni2 Ni -0.19994(5) 0.14554(5) 0.55015(3) 0.01470(16) Uani 1 1 d . . . . .
Ni3 Ni 0.25556(5) 0.08050(5) 0.43826(3) 0.01454(16) Uani 1 1 d . . . . .
S0AA S -0.06171(8) 0.22210(7) 0.59663(5) 0.01615(19) Uani 1 1 d . . . . .
S S 0.17578(7) 0.23406(7) 0.38225(5) 0.01585(19) Uani 1 1 d . . . . .
S1AA S -0.24940(7) 0.01161(7) 0.65135(5) 0.01590(19) Uani 1 1 d . . . . .
S2AA S -0.34565(7) 0.06900(7) 0.50852(5) 0.01550(19) Uani 1 1 d . . . . .
S3AA S -0.11921(7) 0.25817(7) 0.44177(5) 0.01628(19) Uani 1 1 d . . . . .
S4AA S 0.21277(7) 0.14869(7) 0.53950(5) 0.01555(19) Uani 1 1 d . . . . .
C11 C -0.3834(3) 0.2418(3) 0.2909(2) 0.0197(7) Uani 1 1 d . . . . .
C12 C -0.2692(4) 0.2661(3) 0.2481(2) 0.0250(8) Uani 1 1 d . . . . .
H12 H -0.1995 0.2611 0.2734 0.030 Uiso 1 1 calc R U . . .
C13 C 0.0786(3) 0.2056(3) 0.7107(2) 0.0194(7) Uani 1 1 d . . . . .
H13A H 0.1359 0.2467 0.6676 0.023 Uiso 1 1 calc R U . . .
H13B H 0.0298 0.2604 0.7327 0.023 Uiso 1 1 calc R U . . .
C14 C 0.1894(3) 0.2374(3) 0.2282(2) 0.0199(7) Uani 1 1 d . . . . .
H14A H 0.2333 0.3085 0.2203 0.024 Uiso 1 1 calc R U . . .
H14B H 0.2493 0.1779 0.2345 0.024 Uiso 1 1 calc R U . . .
C15 C 0.4552(3) 0.3388(3) 0.6092(2) 0.0189(7) Uani 1 1 d . . . . .
C16 C -0.3392(3) 0.1126(3) 0.7966(2) 0.0216(8) Uani 1 1 d . . . . .
C17 C 0.1026(4) 0.5165(3) 0.2902(2) 0.0286(9) Uani 1 1 d . . . . .
H17 H 0.1664 0.5183 0.3197 0.034 Uiso 1 1 calc R U . . .
C18 C 0.2303(4) 0.1245(4) 0.8898(2) 0.0310(9) Uani 1 1 d . . . . .
H18 H 0.2343 0.1504 0.9347 0.037 Uiso 1 1 calc R U . . .
C19 C 0.0496(4) 0.1525(4) 0.1572(2) 0.0331(10) Uani 1 1 d . . . . .
H19 H 0.0307 0.0950 0.2014 0.040 Uiso 1 1 calc R U . . .
C20 C 0.2892(3) -0.0039(3) 0.8125(2) 0.0225(8) Uani 1 1 d . . . . .
H20 H 0.3340 -0.0663 0.8040 0.027 Uiso 1 1 calc R U . . .
C21 C 0.2963(4) 0.0339(3) 0.8775(2) 0.0271(9) Uani 1 1 d . . . . .
H21 H 0.3463 -0.0020 0.9137 0.033 Uiso 1 1 calc R U . . .
C22 C 0.1502(3) 0.1410(3) 0.7705(2) 0.0175(7) Uani 1 1 d . . . . .
C23 C -0.4114(3) 0.1304(3) 0.7308(2) 0.0216(8) Uani 1 1 d . . . . .
H23A H -0.3813 0.1984 0.6933 0.026 Uiso 1 1 calc R U . . .
H23B H -0.4969 0.1418 0.7496 0.026 Uiso 1 1 calc R U . . .
C24 C -0.0805(4) 0.5128(3) 0.2028(2) 0.0331(10) Uani 1 1 d . . . . .
H24 H -0.1440 0.5116 0.1731 0.040 Uiso 1 1 calc R U . . .
C25 C 0.6185(4) 0.4711(3) 0.5926(2) 0.0256(8) Uani 1 1 d . . . . .
H25 H 0.6947 0.5005 0.5669 0.031 Uiso 1 1 calc R U . . .
C27 C -0.0061(3) 0.1352(3) 0.6796(2) 0.0180(7) Uani 1 1 d . . . . .
H27A H -0.0747 0.1059 0.7192 0.022 Uiso 1 1 calc R U . . .
H27B H 0.0381 0.0721 0.6650 0.022 Uiso 1 1 calc R U . . .
C28 C 0.1301(3) 0.2361(3) 0.1583(2) 0.0220(8) Uani 1 1 d . . . . .
C29 C -0.2035(5) 0.0798(4) 0.9181(3) 0.0428(12) Uani 1 1 d . . . . .
H29 H -0.1571 0.0682 0.9593 0.051 Uiso 1 1 calc R U . . .
C30 C -0.4052(3) 0.0343(3) 0.6908(2) 0.0196(7) Uani 1 1 d . . . . .
H30A H -0.4563 0.0501 0.6492 0.023 Uiso 1 1 calc R U . . .
H30B H -0.4375 -0.0335 0.7276 0.023 Uiso 1 1 calc R U . . .
C31 C 0.5664(3) 0.3838(3) 0.5716(2) 0.0226(8) Uani 1 1 d . . . . .
H31 H 0.6067 0.3545 0.5313 0.027 Uiso 1 1 calc R U . . .
C32 C 0.1283(4) 0.5362(4) 0.2117(3) 0.0380(10) Uani 1 1 d . . . . .
H32 H 0.2093 0.5506 0.1880 0.046 Uiso 1 1 calc R U . . .
C33 C 0.0999(3) 0.2218(3) 0.3012(2) 0.0180(7) Uani 1 1 d . . . . .
H33A H 0.0603 0.1482 0.3118 0.022 Uiso 1 1 calc R U . . .
H33B H 0.0365 0.2780 0.2941 0.022 Uiso 1 1 calc R U . . .
C34 C -0.4713(4) 0.2819(4) 0.1735(2) 0.0311(9) Uani 1 1 d . . . . .
H34 H -0.5408 0.2871 0.1479 0.037 Uiso 1 1 calc R U . . .
C35 C -0.2571(4) 0.2974(3) 0.1693(2) 0.0322(9) Uani 1 1 d . . . . .
H35 H -0.1791 0.3133 0.1410 0.039 Uiso 1 1 calc R U . . .
C36 C -0.3333(3) 0.0991(3) 0.4051(2) 0.0181(7) Uani 1 1 d . . . . .
H36A H -0.2472 0.1055 0.3829 0.022 Uiso 1 1 calc R U . . .
H36B H -0.3711 0.0384 0.3886 0.022 Uiso 1 1 calc R U . . .
C37 C 0.1579(4) 0.1778(3) 0.8364(2) 0.0259(8) Uani 1 1 d . . . . .
H37 H 0.1132 0.2402 0.8452 0.031 Uiso 1 1 calc R U . . .
C38 C -0.3970(3) 0.2075(3) 0.3770(2) 0.0191(7) Uani 1 1 d . . . . .
H38A H -0.4840 0.1989 0.3971 0.023 Uiso 1 1 calc R U . . .
H38B H -0.3629 0.2664 0.3971 0.023 Uiso 1 1 calc R U . . .
C39 C 0.5607(4) 0.5152(3) 0.6503(3) 0.0279(9) Uani 1 1 d . . . . .
H39 H 0.5969 0.5752 0.6641 0.033 Uiso 1 1 calc R U . . .
C40 C -0.1888(4) 0.1760(4) 0.8628(3) 0.0353(10) Uani 1 1 d . . . . .
H40 H -0.1333 0.2316 0.8660 0.042 Uiso 1 1 calc R U . . .
C41 C -0.3535(5) 0.0165(4) 0.8542(2) 0.0361(10) Uani 1 1 d . . . . .
H41 H -0.4109 -0.0382 0.8524 0.043 Uiso 1 1 calc R U . . .
C42 C 0.3059(3) 0.2712(3) 0.5356(2) 0.0185(7) Uani 1 1 d . . . . .
H42A H 0.3464 0.2994 0.4831 0.022 Uiso 1 1 calc R U . . .
H42B H 0.2542 0.3300 0.5505 0.022 Uiso 1 1 calc R U . . .
C43 C -0.3578(4) 0.3055(4) 0.1316(2) 0.0344(10) Uani 1 1 d . . . . .
H43 H -0.3493 0.3270 0.0776 0.041 Uiso 1 1 calc R U . . .
C44 C -0.2564(4) 0.1912(3) 0.8020(2) 0.0271(8) Uani 1 1 d . . . . .
H44 H -0.2453 0.2572 0.7634 0.033 Uiso 1 1 calc R U . . .
C45 C -0.4840(4) 0.2507(3) 0.2523(2) 0.0223(8) Uani 1 1 d . . . . .
H45 H -0.5623 0.2353 0.2802 0.027 Uiso 1 1 calc R U . . .
C46 C 0.2167(3) 0.0491(3) 0.7594(2) 0.0204(7) Uani 1 1 d . . . . .
H46 H 0.2123 0.0224 0.7148 0.024 Uiso 1 1 calc R U . . .
C47 C 0.4002(3) 0.2399(3) 0.5900(2) 0.0204(7) Uani 1 1 d . . . . .
H47A H 0.3619 0.1904 0.6376 0.024 Uiso 1 1 calc R U . . .
H47B H 0.4651 0.1986 0.5666 0.024 Uiso 1 1 calc R U . . .
C48 C 0.0228(5) 0.2340(5) 0.0279(3) 0.0415(12) Uani 1 1 d . . . . .
H48 H -0.0144 0.2339 -0.0161 0.050 Uiso 1 1 calc R U . . .
C49 C 0.0362(5) 0.5350(4) 0.1675(3) 0.0391(11) Uani 1 1 d . . . . .
H49 H 0.0535 0.5492 0.1136 0.047 Uiso 1 1 calc R U . . .
C51 C 0.3978(4) 0.3839(3) 0.6674(2) 0.0280(9) Uani 1 1 d . . . . .
H51 H 0.3220 0.3541 0.6935 0.034 Uiso 1 1 calc R U . . .
C52 C 0.1570(5) 0.3180(4) 0.0925(2) 0.0380(11) Uani 1 1 d . . . . .
H52 H 0.2126 0.3756 0.0917 0.046 Uiso 1 1 calc R U . . .
C53 C -0.2856(6) -0.0001(4) 0.9137(3) 0.0495(14) Uani 1 1 d . . . . .
H53 H -0.2953 -0.0666 0.9518 0.059 Uiso 1 1 calc R U . . .
C56 C -0.0149(4) 0.4942(3) 0.3267(2) 0.0221(8) Uani 1 1 d . . . . .
C57 C -0.0041(4) 0.1517(5) 0.0923(3) 0.0410(12) Uani 1 1 d . . . . .
H57 H -0.0593 0.0940 0.0926 0.049 Uiso 1 1 calc R U . . .
C59 C -0.1063(4) 0.4921(3) 0.2819(2) 0.0269(8) Uani 1 1 d . . . . .
H59 H -0.1872 0.4764 0.3054 0.032 Uiso 1 1 calc R U . . .
C69 C 0.1038(6) 0.3169(5) 0.0275(3) 0.0495(14) Uani 1 1 d . . . . .
H69 H 0.1234 0.3734 -0.0172 0.059 Uiso 1 1 calc R U . . .
C77 C 0.4498(4) 0.4725(4) 0.6883(3) 0.0326(10) Uani 1 1 d . . . . .
H77 H 0.4094 0.5029 0.7280 0.039 Uiso 1 1 calc R U . . .
C102 C -0.1443(3) 0.4001(3) 0.4532(2) 0.0212(8) Uani 1 1 d . . . . .
H10A H -0.2201 0.4269 0.4332 0.025 Uiso 1 1 calc R U . . .
H10B H -0.1541 0.4003 0.5080 0.025 Uiso 1 1 calc R U . . .
C101 C -0.0405(4) 0.4787(3) 0.4118(2) 0.0227(8) Uani 1 1 d . . . . .
H10C H -0.0575 0.5519 0.4233 0.027 Uiso 1 1 calc R U . . .
H10D H 0.0340 0.4520 0.4336 0.027 Uiso 1 1 calc R U . . .
Cl1_2 Cl -0.3929(17) 0.439(2) 0.9347(14) 0.133(3) Uiso 0.15 1 d DG U P A 2
Cl2_2 Cl -0.6321(17) 0.4006(19) 0.8968(13) 0.133(3) Uiso 0.15 1 d DG U P A 2
C1_2 C -0.503(4) 0.3377(14) 0.934(5) 0.133(3) Uiso 0.15 1 d DG U P A 2
H1A_2 H -0.4687 0.2870 0.9019 0.159 Uiso 0.15 1 calc R U P A 2
H1B_2 H -0.5273 0.2939 0.9860 0.159 Uiso 0.15 1 calc R U P A 2
Cl1_1 Cl -0.5380(5) 0.4352(3) 0.9015(3) 0.1202(9) Uiso 0.65 1 d DG U P B 1
Cl2_1 Cl -0.5015(4) 0.2088(3) 0.9810(2) 0.1182(9) Uiso 0.65 1 d DG U P B 1
C1_1 C -0.5084(17) 0.2984(4) 0.8914(2) 0.1191(9) Uiso 0.65 1 d DG U P B 1
H1A_1 H -0.5730 0.2726 0.8668 0.143 Uiso 0.65 1 calc R U P B 1
H1B_1 H -0.4308 0.2973 0.8583 0.143 Uiso 0.65 1 calc R U P B 1
Cl1_3 Cl -0.4310(12) 0.4380(10) 0.8978(8) 0.109(2) Uiso 0.2 1 d DG U P C 3
Cl2_3 Cl -0.6059(11) 0.2782(10) 0.9950(7) 0.109(2) Uiso 0.2 1 d DG U P C 3
C1_3 C -0.492(4) 0.3022(18) 0.916(2) 0.109(2) Uiso 0.2 1 d DG U P C 3
H1A_3 H -0.5271 0.2919 0.8701 0.131 Uiso 0.2 1 calc R U P C 3
H1B_3 H -0.4273 0.2482 0.9250 0.131 Uiso 0.2 1 calc R U P C 3

loop_
_atom_site_aniso_label
_atom_site_aniso_U_11
_atom_site_aniso_U_22
_atom_site_aniso_U_33
_atom_site_aniso_U_23
_atom_site_aniso_U_13
_atom_site_aniso_U_12
Ni1 0.0152(3) 0.0151(3) 0.0140(3) -0.0032(2) -0.0059(2) 0.0013(2)
Ni2 0.0168(3) 0.0145(3) 0.0136(3) -0.0028(2) -0.0054(2) 0.0005(2)
Ni3 0.0171(3) 0.0140(3) 0.0138(3) -0.0036(2) -0.0058(2) 0.0021(2)
S0AA 0.0178(4) 0.0165(4) 0.0150(4) -0.0036(3) -0.0052(3) 0.0004(3)
S 0.0178(4) 0.0153(4) 0.0148(4) -0.0025(3) -0.0053(3) 0.0020(3)
S1AA 0.0176(4) 0.0157(4) 0.0150(4) -0.0031(3) -0.0049(3) 0.0011(3)
S2AA 0.0173(4) 0.0155(4) 0.0153(4) -0.0041(3) -0.0070(3) 0.0028(3)
S3AA 0.0177(4) 0.0160(4) 0.0163(4) -0.0038(3) -0.0063(3) 0.0012(3)
S4AA 0.0176(4) 0.0151(4) 0.0151(4) -0.0039(3) -0.0059(3) 0.0018(3)
C11 0.0226(18) 0.0133(16) 0.0234(19) -0.0032(14) -0.0061(15) 0.0007(14)
C12 0.025(2) 0.0215(19) 0.028(2) -0.0052(16) -0.0052(16) 0.0000(15)
C13 0.0219(18) 0.0187(17) 0.0184(17) -0.0043(14) -0.0056(14) -0.0015(14)
C14 0.0217(18) 0.0212(18) 0.0168(18) -0.0025(14) -0.0051(14) 0.0005(14)
C15 0.0181(17) 0.0167(17) 0.0236(19) -0.0039(14) -0.0102(14) 0.0028(14)
C16 0.0238(19) 0.0242(19) 0.0178(18) -0.0076(15) -0.0022(15) 0.0039(15)
C17 0.030(2) 0.0197(19) 0.037(2) -0.0035(17) -0.0093(18) -0.0032(16)
C18 0.036(2) 0.040(2) 0.022(2) -0.0119(18) -0.0144(17) 0.0086(19)
C19 0.030(2) 0.049(3) 0.020(2) -0.0071(18) -0.0032(17) -0.0094(19)
C20 0.0195(18) 0.0244(19) 0.0230(19) -0.0036(15) -0.0035(15) 0.0015(15)
C21 0.026(2) 0.034(2) 0.0221(19) -0.0016(16) -0.0129(16) 0.0038(17)
C22 0.0171(17) 0.0207(18) 0.0147(17) -0.0022(14) -0.0043(14) -0.0033(14)
C23 0.0236(19) 0.0206(18) 0.0205(18) -0.0052(14) -0.0021(15) 0.0039(15)
C24 0.049(3) 0.024(2) 0.029(2) -0.0028(17) -0.018(2) -0.0001(19)
C25 0.0207(19) 0.0205(19) 0.035(2) -0.0035(16) -0.0041(16) -0.0020(15)
C27 0.0209(18) 0.0201(17) 0.0135(16) -0.0020(13) -0.0075(14) -0.0009(14)
C28 0.0229(19) 0.027(2) 0.0166(18) -0.0064(15) -0.0035(15) 0.0053(15)
C29 0.052(3) 0.050(3) 0.031(2) -0.009(2) -0.021(2) 0.003(2)
C30 0.0198(18) 0.0222(18) 0.0171(17) -0.0045(14) -0.0038(14) 0.0002(14)
C31 0.0227(19) 0.0186(18) 0.0258(19) -0.0043(15) -0.0020(15) 0.0013(14)
C32 0.038(3) 0.030(2) 0.041(3) -0.0030(19) 0.003(2) -0.0043(19)
C33 0.0191(17) 0.0190(17) 0.0160(17) -0.0019(13) -0.0065(14) 0.0041(14)
C34 0.037(2) 0.032(2) 0.025(2) -0.0021(17) -0.0168(18) 0.0041(18)
C35 0.035(2) 0.026(2) 0.031(2) -0.0017(17) 0.0043(18) -0.0047(17)
C36 0.0234(18) 0.0156(17) 0.0179(17) -0.0061(14) -0.0089(14) 0.0018(14)
C37 0.031(2) 0.026(2) 0.0228(19) -0.0096(16) -0.0061(16) 0.0058(16)
C38 0.0210(18) 0.0203(18) 0.0189(18) -0.0065(14) -0.0097(14) 0.0040(14)
C39 0.026(2) 0.0196(19) 0.042(2) -0.0108(17) -0.0098(18) -0.0009(15)
C40 0.034(2) 0.042(3) 0.033(2) -0.013(2) -0.0076(19) -0.0041(19)
C41 0.054(3) 0.032(2) 0.023(2) -0.0038(17) -0.010(2) -0.009(2)
C42 0.0209(18) 0.0167(17) 0.0192(18) -0.0049(14) -0.0051(14) 0.0002(14)
C43 0.047(3) 0.035(2) 0.018(2) 0.0013(17) -0.0085(18) -0.001(2)
C44 0.031(2) 0.028(2) 0.022(2) -0.0049(16) -0.0034(16) -0.0006(17)
C45 0.0234(19) 0.0204(18) 0.0243(19) -0.0031(15) -0.0110(15) 0.0008(15)
C46 0.0220(18) 0.0212(18) 0.0190(18) -0.0064(14) -0.0032(15) -0.0025(14)
C47 0.0190(18) 0.0185(18) 0.0258(19) -0.0064(15) -0.0080(15) 0.0011(14)
C48 0.043(3) 0.064(3) 0.024(2) -0.018(2) -0.015(2) 0.014(2)
C49 0.060(3) 0.025(2) 0.029(2) -0.0004(18) -0.002(2) 0.000(2)
C51 0.0203(19) 0.031(2) 0.035(2) -0.0136(18) -0.0002(16) -0.0024(16)
C52 0.060(3) 0.029(2) 0.025(2) -0.0010(18) -0.014(2) -0.003(2)
C53 0.082(4) 0.037(3) 0.029(2) 0.004(2) -0.024(3) -0.008(3)
C56 0.029(2) 0.0107(16) 0.027(2) -0.0033(14) -0.0082(16) 0.0015(14)
C57 0.029(2) 0.074(3) 0.025(2) -0.020(2) -0.0042(18) -0.008(2)
C59 0.029(2) 0.0218(19) 0.030(2) -0.0036(16) -0.0110(17) 0.0000(16)
C69 0.080(4) 0.047(3) 0.020(2) 0.002(2) -0.018(2) 0.007(3)
C77 0.031(2) 0.034(2) 0.039(2) -0.0208(19) -0.0027(19) 0.0006(18)
C102 0.026(2) 0.0167(17) 0.0213(18) -0.0039(14) -0.0069(15) 0.0060(15)
C101 0.027(2) 0.0163(17) 0.027(2) -0.0060(15) -0.0101(16) 0.0013(15)

loop_
_atom_type_symbol
_atom_type_description
_atom_type_scat_dispersion_real
_atom_type_scat_dispersion_imag
_atom_type_scat_source
C C 0.0181 0.0091 'International Tables Vol C Tables 4.2.6.8 and 6.1.1.4'
H H 0.0000 0.0000 'International Tables Vol C Tables 4.2.6.8 and 6.1.1.4'
Cl Cl 0.3639 0.7018 'International Tables Vol C Tables 4.2.6.8 and 6.1.1.4'
Ni Ni -3.0029 0.5091 'International Tables Vol C Tables 4.2.6.8 and 6.1.1.4'
S S 0.3331 0.5567 'International Tables Vol C Tables 4.2.6.8 and 6.1.1.4'

loop_
_geom_angle_atom_site_label_1
_geom_angle_atom_site_label_2
_geom_angle_atom_site_label_3
_geom_angle
_geom_angle_site_symmetry_1
_geom_angle_site_symmetry_3
Ni2 Ni1 Ni3 128.32(3) . .
S0AA Ni1 Ni2 47.30(3) . .
S0AA Ni1 Ni3 136.99(3) . .
S0AA Ni1 S 171.59(4) . .
S0AA Ni1 S3AA 82.45(4) . .
S Ni1 Ni2 138.97(3) . .
S Ni1 Ni3 47.03(3) . .
S Ni1 S3AA 99.30(4) . .
S3AA Ni1 Ni2 48.69(3) . .
S3AA Ni1 Ni3 129.36(3) . .
S4AA Ni1 Ni2 125.45(3) . .
S4AA Ni1 Ni3 46.96(3) . .
S4AA Ni1 S0AA 96.96(4) . .
S4AA Ni1 S 82.54(4) . .
S4AA Ni1 S3AA 171.47(4) . .
Ni3 Ni2 Ni1 115.71(3) 2_556 .
S0AA Ni2 Ni1 47.94(3) . .
S0AA Ni2 Ni3 130.64(3) . 2_556
S0AA Ni2 S1AA 96.38(4) . .
S0AA Ni2 S2AA 177.06(4) . .
S0AA Ni2 S3AA 82.41(4) . .
S1AA Ni2 Ni1 123.41(3) . .
S1AA Ni2 Ni3 49.75(3) . 2_556
S1AA Ni2 S3AA 168.14(4) . .
S2AA Ni2 Ni1 135.00(3) . .
S2AA Ni2 Ni3 49.62(3) . 2_556
S2AA Ni2 S1AA 81.88(4) . .
S2AA Ni2 S3AA 99.78(4) . .
S3AA Ni2 Ni1 48.01(3) . .
S3AA Ni2 Ni3 123.06(3) . 2_556
Ni2 Ni3 Ni1 115.98(3) 2_556 .
S Ni3 Ni1 47.26(3) . .
S Ni3 Ni2 132.73(3) . 2_556
S Ni3 S1AA 98.30(4) . 2_556
S Ni3 S2AA 176.71(4) . 2_556
S1AA Ni3 Ni1 123.54(3) 2_556 .
S1AA Ni3 Ni2 49.77(3) 2_556 2_556
S2AA Ni3 Ni1 135.16(3) 2_556 .
S2AA Ni3 Ni2 49.59(3) 2_556 2_556
S2AA Ni3 S1AA 81.87(4) 2_556 2_556
S4AA Ni3 Ni1 47.11(3) . .
S4AA Ni3 Ni2 118.59(3) . 2_556
S4AA Ni3 S 82.85(4) . .
S4AA Ni3 S1AA 163.92(4) . 2_556
S4AA Ni3 S2AA 97.90(4) . 2_556
Ni2 S0AA Ni1 84.76(4) . .
C27 S0AA Ni1 112.76(12) . .
C27 S0AA Ni2 115.05(12) . .
Ni3 S Ni1 85.71(4) . .
C33 S Ni1 113.34(12) . .
C33 S Ni3 114.08(12) . .
Ni3 S1AA Ni2 80.48(4) 2_556 .
C30 S1AA Ni2 107.50(12) . .
C30 S1AA Ni3 108.34(12) . 2_556
Ni2 S2AA Ni3 80.78(3) . 2_556
C36 S2AA Ni2 113.03(12) . .
C36 S2AA Ni3 115.86(12) . 2_556
Ni1 S3AA Ni2 83.30(4) . .
C102 S3AA Ni1 102.85(13) . .
C102 S3AA Ni2 107.18(12) . .
Ni3 S4AA Ni1 85.94(4) . .
C42 S4AA Ni1 104.05(12) . .
C42 S4AA Ni3 112.53(12) . .
C12 C11 C38 120.8(3) . .
C45 C11 C12 118.3(4) . .
C45 C11 C38 120.8(3) . .
C11 C12 H12 119.7 . .
C35 C12 C11 120.7(4) . .
C35 C12 H12 119.7 . .
H13A C13 H13B 107.6 . .
C22 C13 H13A 108.6 . .
C22 C13 H13B 108.6 . .
C22 C13 C27 114.7(3) . .
C27 C13 H13A 108.6 . .
C27 C13 H13B 108.6 . .
H14A C14 H14B 107.7 . .
C28 C14 H14A 108.9 . .
C28 C14 H14B 108.9 . .
C28 C14 C33 113.4(3) . .
C33 C14 H14A 108.9 . .
C33 C14 H14B 108.9 . .
C31 C15 C47 121.2(3) . .
C51 C15 C31 118.5(3) . .
C51 C15 C47 120.2(3) . .
C41 C16 C23 121.3(4) . .
C44 C16 C23 120.9(3) . .
C44 C16 C41 117.8(4) . .
C32 C17 H17 119.4 . .
C32 C17 C56 121.2(4) . .
C56 C17 H17 119.4 . .
C21 C18 H18 119.9 . .
C21 C18 C37 120.2(4) . .
C37 C18 H18 119.9 . .
C28 C19 H19 119.5 . .
C28 C19 C57 121.0(4) . .
C57 C19 H19 119.5 . .
C21 C20 H20 119.9 . .
C21 C20 C46 120.2(4) . .
C46 C20 H20 119.9 . .
C18 C21 H21 120.2 . .
C20 C21 C18 119.6(4) . .
C20 C21 H21 120.2 . .
C37 C22 C13 119.7(3) . .
C37 C22 C46 118.2(3) . .
C46 C22 C13 121.9(3) . .
C16 C23 H23A 108.9 . .
C16 C23 H23B 108.9 . .
C16 C23 C30 113.3(3) . .
H23A C23 H23B 107.7 . .
C30 C23 H23A 108.9 . .
C30 C23 H23B 108.9 . .
C49 C24 H24 119.7 . .
C49 C24 C59 120.7(4) . .
C59 C24 H24 119.7 . .
C31 C25 H25 119.8 . .
C39 C25 H25 119.8 . .
C39 C25 C31 120.5(4) . .
S0AA C27 H27A 110.0 . .
S0AA C27 H27B 110.0 . .
C13 C27 S0AA 108.3(2) . .
C13 C27 H27A 110.0 . .
C13 C27 H27B 110.0 . .
H27A C27 H27B 108.4 . .
C19 C28 C14 121.4(3) . .
C52 C28 C14 120.6(4) . .
C52 C28 C19 118.0(4) . .
C40 C29 H29 120.0 . .
C40 C29 C53 120.1(4) . .
C53 C29 H29 120.0 . .
S1AA C30 H30A 109.4 . .
S1AA C30 H30B 109.4 . .
C23 C30 S1AA 111.3(3) . .
C23 C30 H30A 109.4 . .
C23 C30 H30B 109.4 . .
H30A C30 H30B 108.0 . .
C15 C31 H31 119.7 . .
C25 C31 C15 120.5(4) . .
C25 C31 H31 119.7 . .
C17 C32 H32 119.9 . .
C17 C32 C49 120.3(4) . .
C49 C32 H32 119.9 . .
S C33 H33A 109.4 . .
S C33 H33B 109.4 . .
C14 C33 S 111.2(2) . .
C14 C33 H33A 109.4 . .
C14 C33 H33B 109.4 . .
H33A C33 H33B 108.0 . .
C43 C34 H34 119.7 . .
C45 C34 H34 119.7 . .
C45 C34 C43 120.5(4) . .
C12 C35 H35 119.8 . .
C43 C35 C12 120.4(4) . .
C43 C35 H35 119.8 . .
S2AA C36 H36A 109.8 . .
S2AA C36 H36B 109.8 . .
H36A C36 H36B 108.3 . .
C38 C36 S2AA 109.3(2) . .
C38 C36 H36A 109.8 . .
C38 C36 H36B 109.8 . .
C18 C37 H37 119.6 . .
C22 C37 C18 120.8(4) . .
C22 C37 H37 119.6 . .
C11 C38 C36 112.3(3) . .
C11 C38 H38A 109.1 . .
C11 C38 H38B 109.1 . .
C36 C38 H38A 109.1 . .
C36 C38 H38B 109.1 . .
H38A C38 H38B 107.9 . .
C25 C39 H39 119.9 . .
C25 C39 C77 120.2(4) . .
C77 C39 H39 119.9 . .
C29 C40 H40 120.3 . .
C29 C40 C44 119.3(4) . .
C44 C40 H40 120.3 . .
C16 C41 H41 119.5 . .
C53 C41 C16 121.0(4) . .
C53 C41 H41 119.5 . .
S4AA C42 H42A 109.9 . .
S4AA C42 H42B 109.9 . .
H42A C42 H42B 108.3 . .
C47 C42 S4AA 109.0(2) . .
C47 C42 H42A 109.9 . .
C47 C42 H42B 109.9 . .
C34 C43 H43 120.3 . .
C35 C43 C34 119.3(4) . .
C35 C43 H43 120.3 . .
C16 C44 C40 121.6(4) . .
C16 C44 H44 119.2 . .
C40 C44 H44 119.2 . .
C11 C45 H45 119.6 . .
C34 C45 C11 120.7(4) . .
C34 C45 H45 119.6 . .
C20 C46 C22 121.0(3) . .
C20 C46 H46 119.5 . .
C22 C46 H46 119.5 . .
C15 C47 C42 112.9(3) . .
C15 C47 H47A 109.0 . .
C15 C47 H47B 109.0 . .
C42 C47 H47A 109.0 . .
C42 C47 H47B 109.0 . .
H47A C47 H47B 107.8 . .
C57 C48 H48 120.1 . .
C57 C48 C69 119.8(4) . .
C69 C48 H48 120.1 . .
C24 C49 C32 119.1(4) . .
C24 C49 H49 120.5 . .
C32 C49 H49 120.5 . .
C15 C51 H51 119.4 . .
C15 C51 C77 121.1(4) . .
C77 C51 H51 119.4 . .
C28 C52 H52 119.5 . .
C28 C52 C69 121.0(5) . .
C69 C52 H52 119.5 . .
C29 C53 H53 119.9 . .
C41 C53 C29 120.2(4) . .
C41 C53 H53 119.9 . .
C17 C56 C101 119.8(4) . .
C59 C56 C17 118.0(4) . .
C59 C56 C101 122.1(4) . .
C19 C57 H57 120.0 . .
C48 C57 C19 120.1(5) . .
C48 C57 H57 120.0 . .
C24 C59 H59 119.6 . .
C56 C59 C24 120.7(4) . .
C56 C59 H59 119.6 . .
C48 C69 C52 120.1(5) . .
C48 C69 H69 120.0 . .
C52 C69 H69 120.0 . .
C39 C77 C51 119.2(4) . .
C39 C77 H77 120.4 . .
C51 C77 H77 120.4 . .
S3AA C102 H10A 109.1 . .
S3AA C102 H10B 109.1 . .
H10A C102 H10B 107.8 . .
C101 C102 S3AA 112.5(3) . .
C101 C102 H10A 109.1 . .
C101 C102 H10B 109.1 . .
C56 C101 C102 117.2(3) . .
C56 C101 H10C 108.0 . .
C56 C101 H10D 108.0 . .
C102 C101 H10C 108.0 . .
C102 C101 H10D 108.0 . .
H10C C101 H10D 107.2 . .
Cl1_2 C1_2 H1A_2 109.5 . .
Cl1_2 C1_2 H1B_2 109.5 . .
Cl2_2 C1_2 Cl1_2 110.8 . .
Cl2_2 C1_2 H1A_2 109.5 . .
Cl2_2 C1_2 H1B_2 109.5 . .
H1A_2 C1_2 H1B_2 108.1 . .
Cl1_1 C1_1 H1A_1 109.5 . .
Cl1_1 C1_1 H1B_1 109.5 . .
Cl2_1 C1_1 Cl1_1 110.8 . .
Cl2_1 C1_1 H1A_1 109.5 . .
Cl2_1 C1_1 H1B_1 109.5 . .
H1A_1 C1_1 H1B_1 108.1 . .
Cl1_3 C1_3 H1A_3 109.5 . .
Cl1_3 C1_3 H1B_3 109.5 . .
Cl2_3 C1_3 Cl1_3 110.8 . .
Cl2_3 C1_3 H1A_3 109.5 . .
Cl2_3 C1_3 H1B_3 109.5 . .
H1A_3 C1_3 H1B_3 108.1 . .

loop_
_geom_bond_atom_site_label_1
_geom_bond_atom_site_label_2
_geom_bond_distance
_geom_bond_site_symmetry_2
Ni1 Ni2 2.9517(8) .
Ni1 Ni3 2.9894(8) .
Ni1 S0AA 2.2005(10) .
Ni1 S 2.2018(10) .
Ni1 S3AA 2.2090(10) .
Ni1 S4AA 2.1956(10) .
Ni2 Ni3 2.8438(8) 2_556
Ni2 S0AA 2.1784(10) .
Ni2 S1AA 2.2016(10) .
Ni2 S2AA 2.1939(10) .
Ni2 S3AA 2.2323(10) .
Ni3 Ni2 2.8438(8) 2_556
Ni3 S 2.1934(10) .
Ni3 S1AA 2.2009(10) 2_556
Ni3 S2AA 2.1947(10) 2_556
Ni3 S4AA 2.1904(10) .
S0AA C27 1.825(4) .
S C33 1.830(4) .
S1AA Ni3 2.2009(10) 2_556
S1AA C30 1.837(4) .
S2AA Ni3 2.1947(10) 2_556
S2AA C36 1.820(4) .
S3AA C102 1.838(4) .
S4AA C42 1.839(4) .
C11 C12 1.402(6) .
C11 C38 1.515(5) .
C11 C45 1.392(5) .
C12 H12 0.9500 .
C12 C35 1.387(6) .
C13 H13A 0.9900 .
C13 H13B 0.9900 .
C13 C22 1.514(5) .
C13 C27 1.538(5) .
C14 H14A 0.9900 .
C14 H14B 0.9900 .
C14 C28 1.511(5) .
C14 C33 1.529(5) .
C15 C31 1.394(5) .
C15 C47 1.512(5) .
C15 C51 1.387(6) .
C16 C23 1.504(5) .
C16 C41 1.397(6) .
C16 C44 1.382(6) .
C17 H17 0.9500 .
C17 C32 1.383(7) .
C17 C56 1.392(6) .
C18 H18 0.9500 .
C18 C21 1.384(6) .
C18 C37 1.394(6) .
C19 H19 0.9500 .
C19 C28 1.389(6) .
C19 C57 1.394(6) .
C20 H20 0.9500 .
C20 C21 1.379(6) .
C20 C46 1.390(5) .
C21 H21 0.9500 .
C22 C37 1.387(5) .
C22 C46 1.395(5) .
C23 H23A 0.9900 .
C23 H23B 0.9900 .
C23 C30 1.529(5) .
C24 H24 0.9500 .
C24 C49 1.377(7) .
C24 C59 1.393(6) .
C25 H25 0.9500 .
C25 C31 1.387(6) .
C25 C39 1.375(6) .
C27 H27A 0.9900 .
C27 H27B 0.9900 .
C28 C52 1.388(6) .
C29 H29 0.9500 .
C29 C40 1.376(7) .
C29 C53 1.383(8) .
C30 H30A 0.9900 .
C30 H30B 0.9900 .
C31 H31 0.9500 .
C32 H32 0.9500 .
C32 C49 1.390(7) .
C33 H33A 0.9900 .
C33 H33B 0.9900 .
C34 H34 0.9500 .
C34 C43 1.388(7) .
C34 C45 1.386(6) .
C35 H35 0.9500 .
C35 C43 1.384(7) .
C36 H36A 0.9900 .
C36 H36B 0.9900 .
C36 C38 1.534(5) .
C37 H37 0.9500 .
C38 H38A 0.9900 .
C38 H38B 0.9900 .
C39 H39 0.9500 .
C39 C77 1.386(6) .
C40 H40 0.9500 .
C40 C44 1.397(6) .
C41 H41 0.9500 .
C41 C53 1.378(7) .
C42 H42A 0.9900 .
C42 H42B 0.9900 .
C42 C47 1.526(5) .
C43 H43 0.9500 .
C44 H44 0.9500 .
C45 H45 0.9500 .
C46 H46 0.9500 .
C47 H47A 0.9900 .
C47 H47B 0.9900 .
C48 H48 0.9500 .
C48 C57 1.373(7) .
C48 C69 1.378(8) .
C49 H49 0.9500 .
C51 H51 0.9500 .
C51 C77 1.399(6) .
C52 H52 0.9500 .
C52 C69 1.393(7) .
C53 H53 0.9500 .
C56 C59 1.391(6) .
C56 C101 1.505(5) .
C57 H57 0.9500 .
C59 H59 0.9500 .
C69 H69 0.9500 .
C77 H77 0.9500 .
C102 H10A 0.9900 .
C102 H10B 0.9900 .
C102 C101 1.528(5) .
C101 H10C 0.9900 .
C101 H10D 0.9900 .
Cl1_2 C1_2 1.7770 .
Cl2_2 C1_2 1.7658 .
C1_2 H1A_2 0.9900 .
C1_2 H1B_2 0.9900 .
Cl1_1 C1_1 1.7768 .
Cl2_1 C1_1 1.7654 .
C1_1 H1A_1 0.9900 .
C1_1 H1B_1 0.9900 .
Cl1_3 C1_3 1.7768 .
Cl2_3 C1_3 1.7657 .
C1_3 H1A_3 0.9900 .
C1_3 H1B_3 0.9900 .

loop_
_geom_torsion_atom_site_label_1
_geom_torsion_atom_site_label_2
_geom_torsion_atom_site_label_3
_geom_torsion_atom_site_label_4
_geom_torsion
_geom_torsion_site_symmetry_1
Ni1 S0AA C27 C13 91.7(2) .
Ni1 S C33 C14 178.8(2) .
Ni1 S3AA C102 C101 58.7(3) .
Ni1 S4AA C42 C47 162.7(2) .
Ni2 S0AA C27 C13 -173.3(2) .
Ni2 S1AA C30 C23 -73.7(3) .
Ni2 S2AA C36 C38 -87.4(2) .
Ni2 S3AA C102 C101 145.6(2) .
Ni3 S C33 C14 -85.3(3) .
Ni3 S1AA C30 C23 -159.2(2) 2_556
Ni3 S2AA C36 C38 -178.1(2) 2_556
Ni3 S4AA C42 C47 -105.9(2) .
S2AA C36 C38 C11 176.3(2) .
S3AA C102 C101 C56 61.6(4) .
S4AA C42 C47 C15 -162.5(3) .
C11 C12 C35 C43 0.2(6) .
C12 C11 C38 C36 -62.6(4) .
C12 C11 C45 C34 0.6(6) .
C12 C35 C43 C34 -0.1(7) .
C13 C22 C37 C18 -175.3(4) .
C13 C22 C46 C20 175.0(3) .
C14 C28 C52 C69 179.3(4) .
C15 C51 C77 C39 -0.3(7) .
C16 C23 C30 S1AA -60.7(4) .
C16 C41 C53 C29 1.4(9) .
C17 C32 C49 C24 -0.7(7) .
C17 C56 C59 C24 -0.6(6) .
C17 C56 C101 C102 -148.8(3) .
C19 C28 C52 C69 0.7(7) .
C21 C18 C37 C22 0.3(7) .
C21 C20 C46 C22 0.1(6) .
C22 C13 C27 S0AA -169.3(3) .
C23 C16 C41 C53 178.9(5) .
C23 C16 C44 C40 179.9(4) .
C25 C39 C77 C51 0.2(7) .
C27 C13 C22 C37 -134.1(4) .
C27 C13 C22 C46 50.6(5) .
C28 C14 C33 S -175.9(3) .
C28 C19 C57 C48 0.3(7) .
C28 C52 C69 C48 0.2(8) .
C29 C40 C44 C16 1.0(7) .
C31 C15 C47 C42 -98.1(4) .
C31 C15 C51 C77 -0.1(6) .
C31 C25 C39 C77 0.3(6) .
C32 C17 C56 C59 0.1(6) .
C32 C17 C56 C101 -177.0(4) .
C33 C14 C28 C19 -50.2(5) .
C33 C14 C28 C52 131.2(4) .
C37 C18 C21 C20 -0.6(7) .
C37 C22 C46 C20 -0.4(5) .
C38 C11 C12 C35 179.9(4) .
C38 C11 C45 C34 -179.8(3) .
C39 C25 C31 C15 -0.7(6) .
C40 C29 C53 C41 -0.3(9) .
C41 C16 C23 C30 -51.8(5) .
C41 C16 C44 C40 0.0(6) .
C43 C34 C45 C11 -0.4(6) .
C44 C16 C23 C30 128.4(4) .
C44 C16 C41 C53 -1.2(7) .
C45 C11 C12 C35 -0.5(6) .
C45 C11 C38 C36 117.8(4) .
C45 C34 C43 C35 0.2(7) .
C46 C20 C21 C18 0.4(6) .
C46 C22 C37 C18 0.2(6) .
C47 C15 C31 C25 -176.7(3) .
C47 C15 C51 C77 177.2(4) .
C49 C24 C59 C56 0.5(6) .
C51 C15 C31 C25 0.6(6) .
C51 C15 C47 C42 84.6(4) .
C53 C29 C40 C44 -0.9(8) .
C56 C17 C32 C49 0.6(6) .
C57 C19 C28 C14 -179.6(4) .
C57 C19 C28 C52 -1.0(7) .
C57 C48 C69 C52 -0.9(8) .
C59 C24 C49 C32 0.2(7) .
C59 C56 C101 C102 34.2(5) .
C69 C48 C57 C19 0.6(8) .
C101 C56 C59 C24 176.4(4) .
